data_9011741
loop_
_publ_author_name
'Dreyer, G.'
'Tillmanns, E.'

_publ_section_title
;
 Dreyerite: ein naturliches, tetragonales wismutvanadat von Hirschhorn/Pfalz
;
_journal_name_full 'Neues Jahrbuch fur Mineralogie, Monatshefte'
_journal_page_first 151
_journal_page_last 154
_journal_volume 1981
_journal_year 1981
_chemical_compound_source 'Hirschhorn, Pfalz, Germany'
_chemical_formula_sum 'Bi O4 V'
_chemical_name_mineral Dreyerite
_space_group_IT_number 141
_symmetry_space_group_name_Hall '-I 4bd 2'
_symmetry_space_group_name_H-M 'I 41/a m d :2'
_cell_angle_alpha 90
_cell_angle_beta 90
_cell_angle_gamma 90
_cell_length_a 7.303
_cell_length_b 7.303
_cell_length_c 6.584
_cell_formula_units_Z 4
_cell_volume 351.150
_database_code_amcsd 0014769
_exptl_crystal_density_diffrn 6.127
_cod_original_sg_symbol_H-M 'I 41/a m d'
_cod_original_formula_sum 'Bi V O4'
_cod_database_code 9011741

loop_
_space_group_symop_operation_xyz
x,y,z
1/2+x,1/2+y,1/2+z
1/4-y,3/4-x,1/4+z
3/4-y,1/4-x,3/4+z
1/4+y,3/4+x,1/4-z
3/4+y,1/4+x,3/4-z
1/4+y,3/4-x,1/4-z
3/4+y,1/4-x,3/4-z
1/4-y,3/4+x,1/4+z
3/4-y,1/4+x,3/4+z
1/2+x,-y,1/2+z
+x,1/2-y,+z
1/2-x,y,1/2-z
-x,1/2+y,-z
1/2+x,y,1/2-z
+x,1/2+y,-z
1/2-x,-y,1/2+z
-x,1/2-y,+z
1/4+y,1/4+x,3/4+z
3/4+y,3/4+x,1/4+z
1/4-y,1/4-x,3/4-z
3/4-y,3/4-x,1/4-z
1/4-y,1/4+x,3/4-z
3/4-y,3/4+x,1/4-z
1/4+y,1/4-x,3/4+z
3/4+y,3/4-x,1/4+z
-x,y,z
1/2-x,1/2+y,1/2+z
x,-y,-z
1/2+x,1/2-y,1/2-z
-x,-y,-z
1/2-x,1/2-y,1/2-z

loop_
_atom_site_label
_atom_site_fract_x
_atom_site_fract_y
_atom_site_fract_z
_atom_site_U_iso_or_equiv
Bi 0.00000 0.75000 0.12500 0.01646
V 0.00000 0.25000 0.37500 0.00507
O 0.00000 0.07200 0.20800 0.01267

loop_
_cod_related_entry_id
_cod_related_entry_database
_cod_related_entry_code
1 AMCSD 0014769
